data_7119876
loop_
_publ_author_name
'Yoshida, Taira'
'Mori, Keiji'

_publ_section_title
;
 Hf(OTf)4-Catalyzed highly diastereoselective synthesis of
 1,3-disubstituted tetralin derivatives via benzylic C(sp(3))-H bond
 functionalization.
;
_journal_issue 31
_journal_name_full 'Chemical communications (Cambridge, England)'
_journal_page_first 4319
_journal_page_last 4322
_journal_paper_doi 10.1039/c7cc01717k
_journal_volume 53
_journal_year 2017
_chemical_formula_sum 'C21 H18 O6'
_chemical_formula_weight 366.35
_chemical_name_systematic
; 
 ? 
;
_space_group_IT_number 14
_symmetry_cell_setting monoclinic
_symmetry_space_group_name_Hall '-P 2ybc'
_symmetry_space_group_name_H-M 'P 1 21/c 1'
_atom_sites_solution_hydrogens geom
_atom_sites_solution_primary direct
_atom_sites_solution_secondary difmap
_audit_creation_method SHELXL-97
_audit_update_record
;
2017-02-20 deposited with the CCDC.
2017-03-23 downloaded from the CCDC.
;
_cell_angle_alpha 90.00
_cell_angle_beta 104.414(2)
_cell_angle_gamma 90.00
_cell_formula_units_Z 4
_cell_length_a 10.3174(13)
_cell_length_b 19.294(2)
_cell_length_c 9.0603(11)
_cell_measurement_reflns_used 2546
_cell_measurement_temperature 123(2)
_cell_measurement_theta_max 25.06
_cell_measurement_theta_min 2.30
_cell_volume 1746.8(4)
_computing_cell_refinement 'Bruker SAINT'
_computing_data_collection 'Bruker APEX2'
_computing_data_reduction 'Bruker SAINT'
_computing_molecular_graphics 'Yadokari-XG 2009 (Wakita, Nemoto et al., 2009)'
_computing_publication_material 'Yadokari-XG 2009 (Wakita, Nemoto et al., 2009)'
_computing_structure_refinement 'SHELXL-97 (Sheldrick, 1997)'
_computing_structure_solution 'SHELXS-97 (Sheldrick, 1990)'
_diffrn_ambient_temperature 123(2)
_diffrn_measured_fraction_theta_full 0.999
_diffrn_measured_fraction_theta_max 0.999
_diffrn_measurement_device_type 'Bruker APEX-II CCD'
_diffrn_measurement_method 'Bruker APEX-II CCD'
_diffrn_radiation_monochromator graphite
_diffrn_radiation_source 'sealed tube'
_diffrn_radiation_type MoK\a
_diffrn_radiation_wavelength 0.71073
_diffrn_reflns_av_R_equivalents 0.0244
_diffrn_reflns_av_sigmaI/netI 0.0326
_diffrn_reflns_limit_h_max 12
_diffrn_reflns_limit_h_min -12
_diffrn_reflns_limit_k_max 21
_diffrn_reflns_limit_k_min -23
_diffrn_reflns_limit_l_max 5
_diffrn_reflns_limit_l_min -10
_diffrn_reflns_number 8319
_diffrn_reflns_theta_full 25.08
_diffrn_reflns_theta_max 25.08
_diffrn_reflns_theta_min 2.04
_diffrn_standards_number 0
_exptl_absorpt_coefficient_mu 0.103
_exptl_crystal_colour colorless
_exptl_crystal_density_diffrn 1.393
_exptl_crystal_density_method 'not measured'
_exptl_crystal_description platelet
_exptl_crystal_F_000 768
_exptl_crystal_size_max 0.2
_exptl_crystal_size_mid 0.2
_exptl_crystal_size_min 0.05
_refine_diff_density_max 0.243
_refine_diff_density_min -0.180
_refine_diff_density_rms 0.039
_refine_ls_extinction_coef 0.0023(8)
_refine_ls_extinction_expression Fc^*^=kFc[1+0.001xFc^2^\l^3^/sin(2\q)]^-1/4^
_refine_ls_extinction_method SHELXL
_refine_ls_goodness_of_fit_ref 1.065
_refine_ls_hydrogen_treatment mixed
_refine_ls_matrix_type full
_refine_ls_number_parameters 247
_refine_ls_number_reflns 3109
_refine_ls_number_restraints 0
_refine_ls_restrained_S_all 1.065
_refine_ls_R_factor_all 0.0554
_refine_ls_R_factor_gt 0.0372
_refine_ls_shift/su_max 0.000
_refine_ls_shift/su_mean 0.000
_refine_ls_structure_factor_coef Fsqd
_refine_ls_weighting_details 'calc w=1/[\s^2^(Fo^2^)+(0.0400P)^2^+0.5072P] where P=(Fo^2^+2Fc^2^)/3'
_refine_ls_weighting_scheme calc
_refine_ls_wR_factor_gt 0.0849
_refine_ls_wR_factor_ref 0.0938
_reflns_number_gt 2396
_reflns_number_total 3109
_reflns_threshold_expression >2sigma(I)
_cod_data_source_file c7cc01717k2.cif
_cod_data_source_block p21c
_cod_depositor_comments
;
The following automatic conversions were performed:

'_symmetry_cell_setting' value 'Monoclinic' changed to 'monoclinic'
according to
/home/data/users/saulius/crontab/automatic-downloads/rss-feeds/RSC/lib/dictionaries/cif_core.dic
dictionary named 'cif_core.dic' version 2.4.2 from 2011-04-26.

Automatic conversion script
Id: cif_fix_values 4973 2017-02-22 13:04:09Z antanas 

 Adding full bibliography for 7119875--7119876.cif.
;
_cod_original_sg_symbol_H-M P2(1)/c
_cod_database_code 7119876

loop_
_symmetry_equiv_pos_as_xyz
'x, y, z'
'-x, y+1/2, -z+1/2'
'-x, -y, -z'
'x, -y-1/2, z-1/2'

loop_
_atom_site_label
_atom_site_type_symbol
_atom_site_fract_x
_atom_site_fract_y
_atom_site_fract_z
_atom_site_U_iso_or_equiv
_atom_site_adp_type
_atom_site_occupancy
_atom_site_symmetry_multiplicity
_atom_site_calc_flag
_atom_site_refinement_flags
C10 C 0.38678(16) 0.15349(9) 0.32694(19) 0.0204(4) Uani 1 1 d .
C12 C 0.69474(17) 0.12082(9) 0.5747(2) 0.0219(4) Uani 1 1 d .
H12 H 0.6111 0.0974 0.5523 0.026 Uiso 1 1 calc R
C11 C 0.44528(17) 0.21577(8) 0.30208(19) 0.0208(4) Uani 1 1 d .
C15 C 0.65899(16) 0.15332(8) 0.29143(19) 0.0192(4) Uani 1 1 d .
H15 H 0.7276 0.1544 0.2305 0.023 Uiso 1 1 calc R
C4 C 0.89449(16) 0.15539(8) 0.7583(2) 0.0206(4) Uani 1 1 d .
C6 C 0.38658(18) 0.27753(9) 0.3332(2) 0.0263(4) Uani 1 1 d .
H6 H 0.4245 0.3205 0.3147 0.032 Uiso 1 1 calc R
C3 C 0.73513(16) 0.15370(8) 0.45781(19) 0.0191(4) Uani 1 1 d .
C5 C 0.77298(17) 0.12108(8) 0.7239(2) 0.0222(4) Uani 1 1 d .
H5 H 0.7431 0.0978 0.8018 0.027 Uiso 1 1 calc R
C20 C 0.53587(17) 0.08370(8) 0.0685(2) 0.0226(4) Uani 1 1 d .
C7 C 0.27502(18) 0.27713(10) 0.3901(2) 0.0312(5) Uani 1 1 d .
H7 H 0.2360 0.3196 0.4099 0.037 Uiso 1 1 calc R
C16 C 0.57456(16) 0.08707(8) 0.2428(2) 0.0200(4) Uani 1 1 d .
C14 C 0.56958(17) 0.21707(8) 0.2437(2) 0.0226(4) Uani 1 1 d .
H14A H 0.6216 0.2593 0.2822 0.027 Uiso 1 1 calc R
H14B H 0.5433 0.2198 0.1310 0.027 Uiso 1 1 calc R
C9 C 0.27467(17) 0.15313(10) 0.3863(2) 0.0276(4) Uani 1 1 d .
H9 H 0.2360 0.1103 0.4048 0.033 Uiso 1 1 calc R
C1 C 0.85719(17) 0.18892(9) 0.4966(2) 0.0262(4) Uani 1 1 d .
H1 H 0.8873 0.2124 0.4192 0.031 Uiso 1 1 calc R
C17 C 0.65696(17) 0.02098(9) 0.2979(2) 0.0231(4) Uani 1 1 d .
C2 C 0.93525(18) 0.19059(9) 0.6444(2) 0.0283(4) Uani 1 1 d .
H2 H 1.0169 0.2158 0.6680 0.034 Uiso 1 1 calc R
C19 C 0.43886(16) 0.08420(8) 0.2836(2) 0.0211(4) Uani 1 1 d .
H19 H 0.4428 0.0497 0.3670 0.025 Uiso 1 1 calc R
C8 C 0.21947(19) 0.21494(10) 0.4185(2) 0.0311(5) Uani 1 1 d .
H8 H 0.1436 0.2146 0.4601 0.037 Uiso 1 1 calc R
C13 C 0.94063(19) 0.12300(10) 1.0210(2) 0.0326(5) Uani 1 1 d .
H13A H 0.8577 0.1437 1.0350 0.049 Uiso 1 1 calc R
H13B H 1.0112 0.1275 1.1155 0.049 Uiso 1 1 calc R
H13C H 0.9256 0.0738 0.9952 0.049 Uiso 1 1 calc R
C21 C 0.34294(18) 0.05898(8) 0.1384(2) 0.0252(4) Uani 1 1 d .
C18 C 0.8608(2) -0.03547(10) 0.3036(3) 0.0417(6) Uani 1 1 d .
H18A H 0.8894 -0.0395 0.4149 0.063 Uiso 1 1 calc R
H18B H 0.9396 -0.0301 0.2625 0.063 Uiso 1 1 calc R
H18C H 0.8118 -0.0774 0.2610 0.063 Uiso 1 1 calc R
O4 O 0.98050(11) 0.15799(6) 0.90032(14) 0.0267(3) Uani 1 1 d .
O2 O 0.60197(13) 0.09540(6) -0.01819(14) 0.0290(3) Uani 1 1 d .
O1 O 0.40412(12) 0.06310(6) 0.01707(14) 0.0269(3) Uani 1 1 d .
O3 O 0.23045(13) 0.03990(6) 0.11633(17) 0.0354(4) Uani 1 1 d .
O5 O 0.77440(12) 0.02449(6) 0.26293(15) 0.0298(3) Uani 1 1 d .
O6 O 0.61849(13) -0.02632(6) 0.36130(15) 0.0324(3) Uani 1 1 d .

loop_
_atom_site_aniso_label
_atom_site_aniso_U_11
_atom_site_aniso_U_22
_atom_site_aniso_U_33
_atom_site_aniso_U_23
_atom_site_aniso_U_13
_atom_site_aniso_U_12
C10 0.0193(8) 0.0248(9) 0.0150(9) 0.0008(7) 0.0003(7) 0.0036(7)
C12 0.0192(9) 0.0244(9) 0.0223(9) -0.0022(8) 0.0056(8) -0.0054(7)
C11 0.0220(9) 0.0216(8) 0.0158(9) -0.0008(7) -0.0013(8) 0.0018(7)
C15 0.0184(9) 0.0207(8) 0.0198(9) 0.0007(7) 0.0074(7) -0.0018(7)
C4 0.0196(9) 0.0218(8) 0.0195(9) -0.0022(7) 0.0030(7) 0.0043(7)
C6 0.0264(10) 0.0230(9) 0.0235(10) -0.0041(8) -0.0051(8) 0.0028(7)
C3 0.0191(8) 0.0174(8) 0.0209(9) -0.0018(7) 0.0048(7) 0.0018(7)
C5 0.0236(9) 0.0222(9) 0.0221(10) 0.0013(8) 0.0084(8) -0.0015(7)
C20 0.0233(9) 0.0172(8) 0.0250(10) -0.0003(8) 0.0015(8) 0.0024(7)
C7 0.0259(10) 0.0343(10) 0.0281(11) -0.0083(9) -0.0033(9) 0.0094(8)
C16 0.0211(9) 0.0189(8) 0.0196(9) 0.0008(7) 0.0044(7) 0.0007(7)
C14 0.0272(10) 0.0192(8) 0.0192(9) 0.0017(7) 0.0020(8) -0.0031(7)
C9 0.0226(9) 0.0349(10) 0.0245(10) 0.0064(8) 0.0045(8) -0.0003(8)
C1 0.0235(9) 0.0305(10) 0.0244(10) 0.0057(8) 0.0057(8) -0.0055(8)
C17 0.0252(10) 0.0232(9) 0.0184(9) -0.0043(8) 0.0007(8) 0.0018(7)
C2 0.0210(9) 0.0343(10) 0.0277(10) 0.0000(9) 0.0026(8) -0.0088(8)
C19 0.0204(9) 0.0197(8) 0.0228(10) 0.0038(7) 0.0047(8) -0.0014(7)
C8 0.0223(9) 0.0458(12) 0.0240(10) -0.0015(9) 0.0037(8) 0.0097(9)
C13 0.0308(10) 0.0438(11) 0.0207(10) 0.0026(9) 0.0019(9) -0.0036(9)
C21 0.0255(10) 0.0146(8) 0.0336(11) -0.0006(8) 0.0036(9) 0.0001(7)
C18 0.0330(11) 0.0413(12) 0.0481(14) -0.0008(10) 0.0047(10) 0.0199(9)
O4 0.0212(6) 0.0365(7) 0.0202(7) 0.0011(6) 0.0013(5) -0.0023(5)
O2 0.0319(7) 0.0346(7) 0.0211(7) 0.0003(6) 0.0074(6) 0.0031(6)
O1 0.0263(7) 0.0257(6) 0.0252(7) -0.0032(6) -0.0002(6) -0.0009(5)
O3 0.0242(7) 0.0295(7) 0.0489(9) -0.0063(6) 0.0023(7) -0.0057(6)
O5 0.0258(7) 0.0302(7) 0.0332(8) -0.0016(6) 0.0070(6) 0.0096(5)
O6 0.0373(8) 0.0237(7) 0.0347(8) 0.0073(6) 0.0064(7) 0.0059(6)

loop_
_atom_type_symbol
_atom_type_description
_atom_type_scat_dispersion_real
_atom_type_scat_dispersion_imag
_atom_type_scat_source
C C 0.0033 0.0016 'International Tables Vol C Tables 4.2.6.8 and 6.1.1.4'
H H 0.0000 0.0000 'International Tables Vol C Tables 4.2.6.8 and 6.1.1.4'
O O 0.0106 0.0060 'International Tables Vol C Tables 4.2.6.8 and 6.1.1.4'

loop_
_geom_angle_atom_site_label_1
_geom_angle_atom_site_label_2
_geom_angle_atom_site_label_3
_geom_angle
C11 C10 C9 120.25(16)
C11 C10 C19 121.38(15)
C9 C10 C19 118.31(15)
C3 C12 C5 121.95(15)
C10 C11 C6 118.55(16)
C10 C11 C14 120.98(14)
C6 C11 C14 120.48(15)
C3 C15 C14 113.76(14)
C3 C15 C16 113.73(13)
C14 C15 C16 109.00(13)
O4 C4 C5 124.59(16)
O4 C4 C2 115.85(15)
C5 C4 C2 119.56(16)
C7 C6 C11 121.13(17)
C12 C3 C1 117.03(16)
C12 C3 C15 125.30(15)
C1 C3 C15 117.66(15)
C4 C5 C12 119.64(16)
O2 C20 O1 120.80(16)
O2 C20 C16 129.16(16)
O1 C20 C16 110.04(15)
C6 C7 C8 120.02(17)
C20 C16 C19 103.13(13)
C20 C16 C17 106.20(13)
C19 C16 C17 110.74(14)
C20 C16 C15 108.21(14)
C19 C16 C15 116.34(14)
C17 C16 C15 111.37(13)
C11 C14 C15 113.14(13)
C8 C9 C10 120.17(17)
C2 C1 C3 121.83(17)
O6 C17 O5 125.75(16)
O6 C17 C16 124.22(16)
O5 C17 C16 110.02(15)
C1 C2 C4 119.93(16)
C21 C19 C10 107.97(13)
C21 C19 C16 103.91(14)
C10 C19 C16 115.49(14)
C7 C8 C9 119.85(18)
O3 C21 O1 119.95(17)
O3 C21 C19 130.21(18)
O1 C21 C19 109.79(14)
C4 O4 C13 117.30(13)
C20 O1 C21 110.46(13)
C17 O5 C18 115.98(15)

loop_
_geom_bond_atom_site_label_1
_geom_bond_atom_site_label_2
_geom_bond_distance
C10 C11 1.388(2)
C10 C9 1.392(2)
C10 C19 1.528(2)
C12 C3 1.384(2)
C12 C5 1.392(2)
C11 C6 1.397(2)
C11 C14 1.504(2)
C15 C3 1.517(2)
C15 C14 1.534(2)
C15 C16 1.548(2)
C4 O4 1.370(2)
C4 C5 1.383(2)
C4 C2 1.385(3)
C6 C7 1.373(3)
C3 C1 1.397(2)
C20 O2 1.183(2)
C20 O1 1.381(2)
C20 C16 1.531(2)
C7 C8 1.381(3)
C16 C19 1.535(2)
C16 C17 1.545(2)
C9 C8 1.384(3)
C1 C2 1.380(3)
C17 O6 1.198(2)
C17 O5 1.328(2)
C19 C21 1.516(2)
C13 O4 1.430(2)
C21 O3 1.186(2)
C21 O1 1.399(2)
C18 O5 1.451(2)

loop_
_geom_torsion_atom_site_label_1
_geom_torsion_atom_site_label_2
_geom_torsion_atom_site_label_3
_geom_torsion_atom_site_label_4
_geom_torsion
C9 C10 C11 C6 -2.1(2)
C19 C10 C11 C6 175.08(15)
C9 C10 C11 C14 177.62(16)
C19 C10 C11 C14 -5.2(2)
C10 C11 C6 C7 1.3(3)
C14 C11 C6 C7 -178.39(16)
C5 C12 C3 C1 -1.5(2)
C5 C12 C3 C15 177.23(15)
C14 C15 C3 C12 95.84(19)
C16 C15 C3 C12 -29.8(2)
C14 C15 C3 C1 -85.41(19)
C16 C15 C3 C1 148.99(15)
O4 C4 C5 C12 -178.79(15)
C2 C4 C5 C12 1.6(2)
C3 C12 C5 C4 0.4(3)
C11 C6 C7 C8 0.5(3)
O2 C20 C16 C19 166.38(17)
O1 C20 C16 C19 -14.22(16)
O2 C20 C16 C17 -77.1(2)
O1 C20 C16 C17 102.30(15)
O2 C20 C16 C15 42.6(2)
O1 C20 C16 C15 -138.03(13)
C3 C15 C16 C20 -164.34(13)
C14 C15 C16 C20 67.57(17)
C3 C15 C16 C19 80.21(18)
C14 C15 C16 C19 -47.88(19)
C3 C15 C16 C17 -47.98(19)
C14 C15 C16 C17 -176.07(14)
C10 C11 C14 C15 -29.4(2)
C6 C11 C14 C15 150.29(16)
C3 C15 C14 C11 -74.01(18)
C16 C15 C14 C11 54.06(18)
C11 C10 C9 C8 1.1(3)
C19 C10 C9 C8 -176.13(16)
C12 C3 C1 C2 0.6(3)
C15 C3 C1 C2 -178.27(16)
C20 C16 C17 O6 -110.13(19)
C19 C16 C17 O6 1.2(2)
C15 C16 C17 O6 132.28(18)
C20 C16 C17 O5 69.23(17)
C19 C16 C17 O5 -179.49(14)
C15 C16 C17 O5 -48.36(19)
C3 C1 C2 C4 1.5(3)
O4 C4 C2 C1 177.83(16)
C5 C4 C2 C1 -2.6(3)
C11 C10 C19 C21 -103.72(18)
C9 C10 C19 C21 73.47(19)
C11 C10 C19 C16 12.0(2)
C9 C10 C19 C16 -170.77(15)
C20 C16 C19 C21 15.79(16)
C17 C16 C19 C21 -97.46(15)
C15 C16 C19 C21 134.05(14)
C20 C16 C19 C10 -102.26(16)
C17 C16 C19 C10 144.50(15)
C15 C16 C19 C10 16.0(2)
C6 C7 C8 C9 -1.5(3)
C10 C9 C8 C7 0.7(3)
C10 C19 C21 O3 -67.6(2)
C16 C19 C21 O3 169.25(17)
C10 C19 C21 O1 109.86(15)
C16 C19 C21 O1 -13.26(17)
C5 C4 O4 C13 -0.4(2)
C2 C4 O4 C13 179.15(16)
O2 C20 O1 C21 -174.18(15)
C16 C20 O1 C21 6.37(17)
O3 C21 O1 C20 -177.62(15)
C19 C21 O1 C20 4.59(17)
O6 C17 O5 C18 1.3(3)
C16 C17 O5 C18 -178.03(15)
